data_7206552
loop_
_publ_author_name
'Xiang, Hua'
'Gao, Wen-Yang'
'Zhong, Di-Chang'
'Jiang, Long'
'Lu, Tong-Bu'

_publ_section_title
;
 The diverse structures of Cd(ii) coordination polymers with
 1,3,5-benzenetribenzoate tuned by organic bases
;
_journal_issue 19
_journal_name_full CrystEngComm
_journal_page_first 5825
_journal_paper_doi 10.1039/c1ce05541k
_journal_volume 13
_journal_year 2011
_chemical_formula_moiety '(C32 H20 Cd N O6), (C5 H6 N), 0.5(C3 H7 N O), 3(H2 O)'
_chemical_formula_sum 'C38.5 H35.5 Cd N2.5 O9.5'
_chemical_formula_weight 797.59
_chemical_name_systematic
;
?
;
_space_group_IT_number 14
_symmetry_cell_setting monoclinic
_symmetry_space_group_name_Hall '-P 2yn'
_symmetry_space_group_name_H-M 'P 1 21/n 1'
_atom_sites_solution_hydrogens geom
_atom_sites_solution_primary direct
_atom_sites_solution_secondary difmap
_audit_creation_method SHELXL-97
_cell_angle_alpha 90.00
_cell_angle_beta 91.4200(10)
_cell_angle_gamma 90.00
_cell_formula_units_Z 4
_cell_length_a 9.1268(2)
_cell_length_b 26.2489(7)
_cell_length_c 15.3536(4)
_cell_measurement_reflns_used 1593
_cell_measurement_temperature 123(2)
_cell_measurement_theta_max 28.77
_cell_measurement_theta_min 3.71
_cell_volume 3677.11(16)
_computing_cell_refinement 'Bruker FRAMBO'
_computing_data_collection 'Bruker FRAMBO'
_computing_data_reduction 'Bruker SAINT'
_computing_molecular_graphics 'Bruker SHELXTL'
_computing_publication_material 'Bruker SHELXTL'
_computing_structure_refinement 'SHELXL-97 (Sheldrick, 1997)'
_computing_structure_solution 'SHELXS-97 (Sheldrick, 1990)'
_diffrn_ambient_temperature 123(2)
_diffrn_measured_fraction_theta_full 0.968
_diffrn_measured_fraction_theta_max 0.968
_diffrn_measurement_device_type 'multiwire proportional'
_diffrn_measurement_method 'phi and omega scans'
_diffrn_radiation_monochromator graphite
_diffrn_radiation_source 'fine-focus sealed tube'
_diffrn_radiation_type MoK\a
_diffrn_radiation_wavelength 0.71073
_diffrn_reflns_av_R_equivalents 0.0207
_diffrn_reflns_av_sigmaI/netI 0.0212
_diffrn_reflns_limit_h_max 11
_diffrn_reflns_limit_h_min -9
_diffrn_reflns_limit_k_max 33
_diffrn_reflns_limit_k_min -34
_diffrn_reflns_limit_l_max 19
_diffrn_reflns_limit_l_min -18
_diffrn_reflns_number 26445
_diffrn_reflns_theta_full 27.48
_diffrn_reflns_theta_max 27.48
_diffrn_reflns_theta_min 3.00
_diffrn_standards_interval_count 0
_diffrn_standards_interval_time 0
_diffrn_standards_number 0
_exptl_absorpt_coefficient_mu 0.653
_exptl_absorpt_correction_T_max 0.8282
_exptl_absorpt_correction_T_min 0.7756
_exptl_absorpt_correction_type multi-scan
_exptl_absorpt_process_details SADABS
_exptl_crystal_colour 'pale yellow'
_exptl_crystal_density_diffrn 1.441
_exptl_crystal_density_method 'not measured'
_exptl_crystal_description block
_exptl_crystal_F_000 1632
_exptl_crystal_size_max 0.41
_exptl_crystal_size_mid 0.33
_exptl_crystal_size_min 0.30
_refine_diff_density_max 0.946
_refine_diff_density_min -1.000
_refine_diff_density_rms 0.122
_refine_ls_extinction_method none
_refine_ls_goodness_of_fit_ref 1.070
_refine_ls_hydrogen_treatment constr
_refine_ls_matrix_type full
_refine_ls_number_parameters 551
_refine_ls_number_reflns 8151
_refine_ls_number_restraints 118
_refine_ls_restrained_S_all 1.055
_refine_ls_R_factor_all 0.0640
_refine_ls_R_factor_gt 0.0566
_refine_ls_shift/su_max 0.000
_refine_ls_shift/su_mean 0.000
_refine_ls_structure_factor_coef Fsqd
_refine_ls_weighting_details 'calc w=1/[\s^2^(Fo^2^)+(0.0984P)^2^+8.3205P] where P=(Fo^2^+2Fc^2^)/3'
_refine_ls_weighting_scheme calc
_refine_ls_wR_factor_gt 0.1731
_refine_ls_wR_factor_ref 0.1797
_reflns_number_gt 7032
_reflns_number_total 8151
_reflns_threshold_expression >2sigma(I)
_cod_data_source_file c1ce05541k.txt
_cod_data_source_block 2
_cod_depositor_comments
;
The following automatic conversions were performed:

'_symmetry_cell_setting' value 'Monoclinic' changed to 'monoclinic'
according to /home/saulius/struct/CIF-dictionaries/cif_core.dic
dictionary named 'cif_core.dic' version 2.4.1 from 2010-06-29.

Automatic conversion script
Id: cif_fix_values 1715 2011-07-08 13:25:40Z adriana 
;
_cod_original_sg_symbol_H-M P2(1)/n
_cod_original_formula_sum 'C38.50 H35.50 Cd N2.50 O9.50'
_cod_database_code 7206552

loop_
_symmetry_equiv_pos_as_xyz
'x, y, z'
'-x+1/2, y+1/2, -z+1/2'
'-x, -y, -z'
'x-1/2, -y-1/2, z-1/2'

loop_
_atom_site_label
_atom_site_type_symbol
_atom_site_fract_x
_atom_site_fract_y
_atom_site_fract_z
_atom_site_U_iso_or_equiv
_atom_site_adp_type
_atom_site_occupancy
_atom_site_symmetry_multiplicity
_atom_site_calc_flag
_atom_site_refinement_flags
_atom_site_disorder_assembly
_atom_site_disorder_group
C1 C 0.6556(5) 0.27126(16) 0.4412(3) 0.0425(9) Uani 1 1 d . . .
C2 C 0.5871(5) 0.22153(15) 0.4662(3) 0.0399(9) Uani 1 1 d . . .
C3 C 0.6701(4) 0.18355(15) 0.5056(3) 0.0392(8) Uani 1 1 d . . .
H3 H 0.7721 0.1887 0.5160 0.047 Uiso 1 1 calc R . .
C4 C 0.6067(5) 0.13822(14) 0.5301(3) 0.0384(9) Uani 1 1 d . . .
H4 H 0.6650 0.1132 0.5592 0.046 Uiso 1 1 calc R . .
C5 C 0.4588(4) 0.12840(14) 0.5128(3) 0.0333(8) Uani 1 1 d . . .
C6 C 0.3751(5) 0.16646(17) 0.4717(3) 0.0446(10) Uani 1 1 d . . .
H6 H 0.2744 0.1604 0.4584 0.054 Uiso 1 1 calc R . .
C7 C 0.4370(5) 0.21292(17) 0.4501(3) 0.0485(10) Uani 1 1 d . . .
H7 H 0.3778 0.2389 0.4244 0.058 Uiso 1 1 calc R . .
C8 C 0.6053(5) -0.09575(19) 0.9415(3) 0.0493(11) Uani 1 1 d . . .
C9 C 0.5428(5) -0.07049(17) 0.8610(3) 0.0434(9) Uani 1 1 d . . .
C10 C 0.5208(5) -0.09825(17) 0.7846(3) 0.0451(10) Uani 1 1 d . . .
H10 H 0.5429 -0.1336 0.7835 0.054 Uiso 1 1 calc R . .
C11 C 0.4664(5) -0.07420(16) 0.7097(3) 0.0420(9) Uani 1 1 d . . .
H11 H 0.4518 -0.0934 0.6578 0.050 Uiso 1 1 calc R . .
C12 C 0.4328(4) -0.02210(15) 0.7097(2) 0.0350(8) Uani 1 1 d . . .
C13 C 0.4532(5) 0.00521(16) 0.7878(3) 0.0407(9) Uani 1 1 d . . .
H13 H 0.4298 0.0404 0.7898 0.049 Uiso 1 1 calc R . .
C14 C 0.5073(5) -0.01917(18) 0.8621(3) 0.0460(10) Uani 1 1 d . . .
H14 H 0.5203 -0.0004 0.9146 0.055 Uiso 1 1 calc R . .
C15 C -0.1151(5) -0.09741(18) 0.2265(3) 0.0465(10) Uani 1 1 d . . .
C16 C -0.0180(4) -0.07260(17) 0.2950(3) 0.0427(9) Uani 1 1 d . . .
C17 C 0.0867(5) -0.03699(19) 0.2705(3) 0.0519(11) Uani 1 1 d . . .
H17 H 0.0986 -0.0294 0.2106 0.062 Uiso 1 1 calc R . .
C18 C 0.1738(5) -0.01259(18) 0.3332(3) 0.0474(10) Uani 1 1 d . . .
H18 H 0.2447 0.0116 0.3156 0.057 Uiso 1 1 calc R . .
C19 C 0.1590(4) -0.02297(15) 0.4218(3) 0.0360(8) Uani 1 1 d . . .
C20 C 0.0565(4) -0.05959(16) 0.4460(3) 0.0378(8) Uani 1 1 d . . .
H20 H 0.0454 -0.0676 0.5058 0.045 Uiso 1 1 calc R . .
C21 C -0.0297(4) -0.08453(17) 0.3827(3) 0.0431(9) Uani 1 1 d . . .
H21 H -0.0972 -0.1100 0.3999 0.052 Uiso 1 1 calc R . .
C22 C 0.3959(4) 0.07798(14) 0.5336(3) 0.0336(8) Uani 1 1 d . . .
C23 C 0.4345(4) 0.05318(14) 0.6110(3) 0.0344(8) Uani 1 1 d . . .
H23 H 0.4965 0.0699 0.6526 0.041 Uiso 1 1 calc R . .
C24 C 0.3839(4) 0.00425(14) 0.6287(3) 0.0337(8) Uani 1 1 d . . .
C25 C 0.2930(4) -0.02010(14) 0.5662(2) 0.0339(8) Uani 1 1 d . . .
H25 H 0.2588 -0.0536 0.5773 0.041 Uiso 1 1 calc R . .
C26 C 0.2523(4) 0.00377(14) 0.4886(2) 0.0329(7) Uani 1 1 d . . .
C27 C 0.3035(4) 0.05296(15) 0.4732(3) 0.0349(8) Uani 1 1 d . . .
H27 H 0.2751 0.0698 0.4207 0.042 Uiso 1 1 calc R . .
O1 O 0.7858(4) 0.27148(13) 0.4169(2) 0.0569(9) Uani 1 1 d . . .
O2 O 0.5824(4) 0.31150(12) 0.4457(2) 0.0539(8) Uani 1 1 d . . .
O3 O 0.6387(5) -0.06884(14) 1.0064(2) 0.0636(10) Uani 1 1 d . . .
O4 O 0.6216(6) -0.14330(15) 0.9432(3) 0.0746(13) Uani 1 1 d . . .
O5 O -0.1887(4) -0.13605(14) 0.2469(3) 0.0595(10) Uani 1 1 d . . .
O6 O -0.1203(4) -0.07865(13) 0.1513(2) 0.0565(9) Uani 1 1 d . . .
N1 N 1.0120(3) 0.35419(13) 0.3493(2) 0.0543(10) Uani 1 1 d G . .
C28 C 1.1348(4) 0.37004(17) 0.3973(3) 0.097(3) Uani 1 1 d G . .
H28A H 1.1235 0.3896 0.4487 0.116 Uiso 1 1 calc R . .
C29 C 1.2742(3) 0.3572(2) 0.3700(4) 0.122(4) Uani 1 1 d G . .
H29A H 1.3581 0.3680 0.4029 0.146 Uiso 1 1 calc R . .
C30 C 1.2907(4) 0.3285(2) 0.2948(4) 0.099(3) Uani 1 1 d G . .
H30A H 1.3860 0.3198 0.2762 0.119 Uiso 1 1 calc R . .
C31 C 1.1679(5) 0.3127(2) 0.2468(3) 0.109(3) Uani 1 1 d G . .
H31A H 1.1792 0.2931 0.1954 0.131 Uiso 1 1 calc R . .
C32 C 1.0285(4) 0.32550(18) 0.2740(2) 0.088(2) Uani 1 1 d G . .
H32A H 0.9446 0.3147 0.2412 0.105 Uiso 1 1 calc R . .
Cd1 Cd 0.78317(3) 0.362375(10) 0.406133(19) 0.03697(13) Uani 1 1 d . . .
N2 N 0.3314(14) 0.3112(5) 0.7050(13) 0.202(5) Uani 0.438(6) 1 d PGU A 1
H2A H 0.2425 0.3074 0.6825 0.243 Uiso 0.438(6) 1 calc PR A 1
C33 C 0.4519(18) 0.3097(5) 0.6514(11) 0.202(5) Uani 0.438(6) 1 d PGU A 1
H33A H 0.4382 0.3045 0.5905 0.243 Uiso 0.438(6) 1 calc PR A 1
C34 C 0.5924(15) 0.3158(5) 0.6869(12) 0.203(4) Uani 0.438(6) 1 d PGU A 1
H34A H 0.6747 0.3148 0.6503 0.244 Uiso 0.438(6) 1 calc PR A 1
C35 C 0.6124(16) 0.3234(6) 0.7760(12) 0.203(4) Uani 0.438(6) 1 d PGU A 1
H35A H 0.7084 0.3276 0.8003 0.243 Uiso 0.438(6) 1 calc PR A 1
C36 C 0.492(2) 0.3249(7) 0.8296(9) 0.204(4) Uani 0.438(6) 1 d PGU A 1
H36A H 0.5056 0.3301 0.8905 0.244 Uiso 0.438(6) 1 calc PR A 1
C37 C 0.3514(18) 0.3189(6) 0.7941(12) 0.203(5) Uani 0.438(6) 1 d PGU A 1
H37A H 0.2691 0.3199 0.8307 0.243 Uiso 0.438(6) 1 calc PR A 1
N2' N 0.4274(18) 0.4210(5) 0.6436(12) 0.203(4) Uani 0.562(6) 1 d PGU A 2
H2'A H 0.3852 0.4435 0.6088 0.243 Uiso 0.562(6) 1 calc PR A 2
C33' C 0.5334(19) 0.3883(6) 0.6119(9) 0.204(4) Uani 0.562(6) 1 d PGU A 2
H33B H 0.5602 0.3903 0.5526 0.245 Uiso 0.562(6) 1 calc PR A 2
C34' C 0.6001(13) 0.3527(6) 0.6669(10) 0.203(4) Uani 0.562(6) 1 d PGU A 2
H34B H 0.6726 0.3304 0.6452 0.244 Uiso 0.562(6) 1 calc PR A 2
C35' C 0.5609(13) 0.3498(5) 0.7537(9) 0.203(4) Uani 0.562(6) 1 d PGU A 2
H35B H 0.6065 0.3255 0.7913 0.244 Uiso 0.562(6) 1 calc PR A 2
C36' C 0.4549(18) 0.3825(5) 0.7854(9) 0.204(4) Uani 0.562(6) 1 d PGU A 2
H36B H 0.4280 0.3805 0.8447 0.244 Uiso 0.562(6) 1 calc PR A 2
C37' C 0.3881(17) 0.4181(4) 0.7304(13) 0.203(4) Uani 0.562(6) 1 d PGU A 2
H37B H 0.3157 0.4404 0.7521 0.243 Uiso 0.562(6) 1 calc PR A 2
C38 C 0.2605(10) 0.2954(12) 0.5817(19) 0.343(7) Uani 0.50 1 d PDU B 2
C39 C 0.337(4) 0.2701(17) 0.723(2) 0.344(7) Uani 0.50 1 d PDU B 2
C40 C 0.124(5) 0.2313(17) 0.657(3) 0.343(7) Uani 0.50 1 d PDU B 2
N3 N 0.240(3) 0.2659(11) 0.652(2) 0.343(7) Uani 0.50 1 d PDU B 2
O7 O 0.359(3) 0.3266(12) 0.572(2) 0.343(7) Uani 0.50 1 d PDU B 2
O1W O 0.069(2) 0.2446(8) 0.4847(14) 0.098(3) Uani 0.30 1 d PU C -1
O2W O 0.8335(12) 0.0216(4) 0.9916(8) 0.075(2) Uani 0.40 1 d PU D -1
O3W O 0.3476(13) 0.2226(4) 0.1685(8) 0.077(3) Uani 0.40 1 d PU E -1
O1'W O 0.0434(8) 0.2187(3) 0.4485(6) 0.094(2) Uani 0.70 1 d PU F -2
O2'W O 0.8885(17) 0.0100(6) 1.0501(11) 0.077(3) Uani 0.30 1 d PU G -2
O3'W O 0.1142(16) 0.2238(5) 0.6471(10) 0.091(3) Uani 0.40 1 d PU H -2
O3A O 0.133(3) 0.2312(10) 0.7216(18) 0.090(4) Uani 0.20 1 d PU I -2
O3B O 0.111(2) 0.2794(7) 0.5635(12) 0.094(3) Uani 0.30 1 d PU J -2

loop_
_atom_site_aniso_label
_atom_site_aniso_U_11
_atom_site_aniso_U_22
_atom_site_aniso_U_33
_atom_site_aniso_U_23
_atom_site_aniso_U_13
_atom_site_aniso_U_12
C1 0.042(2) 0.042(2) 0.043(2) 0.0069(17) -0.0120(17) -0.0057(16)
C2 0.039(2) 0.039(2) 0.041(2) 0.0022(16) -0.0080(17) -0.0047(16)
C3 0.0333(19) 0.0374(19) 0.046(2) -0.0009(16) -0.0088(16) -0.0027(15)
C4 0.036(2) 0.0351(19) 0.044(2) -0.0023(15) -0.0071(17) -0.0007(14)
C5 0.0336(19) 0.0356(18) 0.0305(19) -0.0025(14) -0.0064(14) -0.0022(14)
C6 0.033(2) 0.046(2) 0.054(3) 0.0069(19) -0.0134(18) -0.0026(16)
C7 0.041(2) 0.046(2) 0.058(3) 0.013(2) -0.015(2) -0.0029(17)
C8 0.047(2) 0.059(3) 0.041(2) -0.002(2) -0.0117(19) 0.014(2)
C9 0.046(2) 0.051(2) 0.032(2) -0.0024(17) -0.0102(17) 0.0065(18)
C10 0.053(3) 0.042(2) 0.040(2) -0.0027(17) -0.0097(18) 0.0065(18)
C11 0.049(2) 0.039(2) 0.036(2) -0.0069(16) -0.0122(17) 0.0010(17)
C12 0.0333(19) 0.0402(19) 0.0311(19) -0.0022(15) -0.0054(14) -0.0015(14)
C13 0.044(2) 0.041(2) 0.037(2) -0.0058(16) -0.0046(17) 0.0037(16)
C14 0.053(3) 0.054(2) 0.031(2) -0.0086(17) -0.0109(18) 0.0053(19)
C15 0.033(2) 0.051(2) 0.055(3) -0.022(2) -0.0094(18) 0.0032(17)
C16 0.031(2) 0.050(2) 0.046(2) -0.0170(18) -0.0153(17) 0.0044(16)
C17 0.053(3) 0.061(3) 0.040(2) -0.003(2) -0.015(2) -0.011(2)
C18 0.049(2) 0.057(3) 0.035(2) -0.0017(18) -0.0155(18) -0.014(2)
C19 0.0279(18) 0.0381(19) 0.041(2) -0.0071(15) -0.0103(15) 0.0006(14)
C20 0.0267(18) 0.045(2) 0.041(2) -0.0087(16) -0.0036(15) -0.0029(15)
C21 0.0294(19) 0.047(2) 0.052(3) -0.0143(19) -0.0024(17) -0.0055(16)
C22 0.0272(17) 0.0357(18) 0.038(2) -0.0036(15) -0.0032(14) -0.0026(13)
C23 0.0318(18) 0.0378(18) 0.0331(19) -0.0053(15) -0.0076(14) -0.0030(14)
C24 0.0308(18) 0.0368(18) 0.0332(19) -0.0019(14) -0.0057(14) 0.0004(14)
C25 0.0338(19) 0.0334(18) 0.0343(19) -0.0046(14) -0.0053(15) -0.0020(14)
C26 0.0267(17) 0.0383(18) 0.0332(19) -0.0049(14) -0.0076(14) -0.0014(13)
C27 0.0297(18) 0.0408(19) 0.0338(19) -0.0012(15) -0.0061(14) 0.0000(14)
O1 0.047(2) 0.0441(18) 0.079(3) 0.0079(16) 0.0045(17) -0.0062(13)
O2 0.0438(17) 0.0420(16) 0.075(2) 0.0171(15) -0.0098(16) -0.0031(13)
O3 0.086(3) 0.059(2) 0.0440(19) -0.0010(16) -0.0267(18) 0.0018(18)
O4 0.111(4) 0.068(2) 0.043(2) -0.0091(17) -0.024(2) 0.044(2)
O5 0.0444(19) 0.077(3) 0.057(2) -0.0252(17) -0.0106(16) -0.0141(16)
O6 0.060(2) 0.0522(18) 0.055(2) -0.0144(15) -0.0317(16) 0.0025(15)
N1 0.040(2) 0.052(2) 0.070(3) 0.018(2) -0.0077(19) 0.0001(16)
C28 0.040(3) 0.109(6) 0.140(8) -0.026(5) -0.016(4) -0.003(3)
C29 0.039(4) 0.114(7) 0.212(11) -0.035(7) -0.016(5) 0.000(3)
C30 0.041(3) 0.091(5) 0.165(8) 0.060(5) 0.018(4) 0.008(3)
C31 0.091(6) 0.148(8) 0.091(6) 0.029(5) 0.031(5) 0.030(5)
C32 0.064(4) 0.124(6) 0.076(4) 0.025(4) 0.007(3) 0.022(4)
Cd1 0.03501(19) 0.03788(18) 0.0373(2) 0.00893(10) -0.01326(12) -0.00399(10)
N2 0.201(5) 0.203(5) 0.203(5) 0.000(3) 0.005(3) -0.001(3)
C33 0.201(5) 0.204(5) 0.202(5) -0.002(3) 0.006(3) 0.000(3)
C34 0.202(5) 0.205(5) 0.203(5) -0.002(3) 0.006(3) -0.001(3)
C35 0.202(5) 0.204(5) 0.202(5) -0.002(3) 0.006(3) -0.002(3)
C36 0.203(5) 0.205(5) 0.203(5) -0.002(3) 0.006(2) -0.001(3)
C37 0.202(5) 0.204(5) 0.202(5) -0.001(3) 0.007(3) 0.000(3)
N2' 0.202(5) 0.205(5) 0.202(5) -0.004(3) 0.008(3) -0.001(3)
C33' 0.204(5) 0.206(5) 0.204(5) -0.001(3) 0.007(3) 0.002(3)
C34' 0.203(5) 0.204(5) 0.203(5) -0.001(3) 0.007(3) 0.000(3)
C35' 0.203(5) 0.204(5) 0.203(5) -0.002(2) 0.006(2) -0.001(2)
C36' 0.203(5) 0.205(5) 0.203(5) -0.003(3) 0.007(3) 0.000(3)
C37' 0.202(5) 0.204(5) 0.202(5) -0.002(3) 0.007(3) -0.001(3)
C38 0.343(7) 0.343(7) 0.343(7) 0.0000(7) 0.0086(7) 0.0000(7)
C39 0.343(7) 0.344(7) 0.343(7) 0.0001(9) 0.0085(9) -0.0001(9)
C40 0.343(7) 0.343(7) 0.343(7) 0.0000(9) 0.0085(9) -0.0001(8)
N3 0.343(7) 0.343(7) 0.343(7) 0.0001(7) 0.0086(7) -0.0001(7)
O7 0.343(7) 0.343(7) 0.343(7) -0.0001(9) 0.0085(9) 0.0002(8)
O1W 0.089(4) 0.099(4) 0.104(4) 0.004(3) 0.000(3) 0.012(3)
O2W 0.072(4) 0.074(4) 0.079(4) 0.002(3) -0.003(3) -0.006(3)
O3W 0.088(5) 0.066(4) 0.077(5) -0.011(4) -0.003(4) 0.009(4)
O1'W 0.078(3) 0.095(3) 0.109(4) -0.002(3) -0.003(3) 0.016(3)
O2'W 0.080(4) 0.073(4) 0.078(4) 0.006(4) 0.007(4) -0.003(3)
O3'W 0.094(5) 0.085(4) 0.094(5) 0.000(4) -0.010(4) -0.002(3)
O3A 0.093(5) 0.086(5) 0.091(5) 0.002(4) 0.000(4) -0.003(4)
O3B 0.088(4) 0.094(4) 0.100(5) 0.005(4) 0.002(4) 0.010(4)

loop_
_atom_type_symbol
_atom_type_description
_atom_type_scat_dispersion_real
_atom_type_scat_dispersion_imag
_atom_type_scat_source
C C 0.0033 0.0016 'International Tables Vol C Tables 4.2.6.8 and 6.1.1.4'
H H 0.0000 0.0000 'International Tables Vol C Tables 4.2.6.8 and 6.1.1.4'
N N 0.0061 0.0033 'International Tables Vol C Tables 4.2.6.8 and 6.1.1.4'
O O 0.0106 0.0060 'International Tables Vol C Tables 4.2.6.8 and 6.1.1.4'
Cd Cd -0.8075 1.2024 'International Tables Vol C Tables 4.2.6.8 and 6.1.1.4'

loop_
_geom_angle_atom_site_label_1
_geom_angle_atom_site_label_2
_geom_angle_atom_site_label_3
_geom_angle
_geom_angle_site_symmetry_1
_geom_angle_site_symmetry_3
O2 C1 O1 121.5(4) . .
O2 C1 C2 119.5(4) . .
O1 C1 C2 118.9(4) . .
O2 C1 Cd1 60.1(2) . .
O1 C1 Cd1 61.5(2) . .
C2 C1 Cd1 176.6(3) . .
C3 C2 C7 118.8(4) . .
C3 C2 C1 120.8(4) . .
C7 C2 C1 120.4(4) . .
C4 C3 C2 120.8(4) . .
C4 C3 H3 119.6 . .
C2 C3 H3 119.6 . .
C3 C4 C5 121.3(4) . .
C3 C4 H4 119.3 . .
C5 C4 H4 119.3 . .
C4 C5 C6 118.0(4) . .
C4 C5 C22 120.3(3) . .
C6 C5 C22 121.7(4) . .
C7 C6 C5 120.9(4) . .
C7 C6 H6 119.5 . .
C5 C6 H6 119.5 . .
C6 C7 C2 120.1(4) . .
C6 C7 H7 120.0 . .
C2 C7 H7 120.0 . .
O3 C8 O4 121.2(4) . .
O3 C8 C9 119.0(4) . .
O4 C8 C9 119.8(4) . .
O3 C8 Cd1 58.2(2) . 2_646
O4 C8 Cd1 63.0(3) . 2_646
C9 C8 Cd1 177.1(3) . 2_646
C14 C9 C10 119.4(4) . .
C14 C9 C8 120.2(4) . .
C10 C9 C8 120.4(4) . .
C9 C10 C11 120.0(4) . .
C9 C10 H10 120.0 . .
C11 C10 H10 120.0 . .
C10 C11 C12 121.1(4) . .
C10 C11 H11 119.5 . .
C12 C11 H11 119.5 . .
C11 C12 C13 118.2(4) . .
C11 C12 C24 121.1(4) . .
C13 C12 C24 120.6(4) . .
C14 C13 C12 120.2(4) . .
C14 C13 H13 119.9 . .
C12 C13 H13 119.9 . .
C9 C14 C13 121.1(4) . .
C9 C14 H14 119.5 . .
C13 C14 H14 119.5 . .
O6 C15 O5 122.5(4) . .
O6 C15 C16 118.7(4) . .
O5 C15 C16 118.8(5) . .
O6 C15 Cd1 57.2(2) . 2_545
O5 C15 Cd1 65.3(2) . 2_545
C16 C15 Cd1 175.9(4) . 2_545
C21 C16 C17 118.8(4) . .
C21 C16 C15 121.4(4) . .
C17 C16 C15 119.8(4) . .
C18 C17 C16 120.4(4) . .
C18 C17 H17 119.8 . .
C16 C17 H17 119.8 . .
C17 C18 C19 121.2(4) . .
C17 C18 H18 119.4 . .
C19 C18 H18 119.4 . .
C18 C19 C20 118.3(4) . .
C18 C19 C26 120.7(4) . .
C20 C19 C26 121.0(4) . .
C21 C20 C19 120.4(4) . .
C21 C20 H20 119.8 . .
C19 C20 H20 119.8 . .
C16 C21 C20 120.8(4) . .
C16 C21 H21 119.6 . .
C20 C21 H21 119.6 . .
C23 C22 C27 118.8(3) . .
C23 C22 C5 120.6(3) . .
C27 C22 C5 120.5(4) . .
C22 C23 C24 121.3(3) . .
C22 C23 H23 119.4 . .
C24 C23 H23 119.4 . .
C23 C24 C25 118.6(4) . .
C23 C24 C12 120.0(3) . .
C25 C24 C12 121.4(3) . .
C26 C25 C24 121.4(3) . .
C26 C25 H25 119.3 . .
C24 C25 H25 119.3 . .
C25 C26 C27 118.7(3) . .
C25 C26 C19 120.9(3) . .
C27 C26 C19 120.4(4) . .
C26 C27 C22 121.3(4) . .
C26 C27 H27 119.3 . .
C22 C27 H27 119.3 . .
C1 O1 Cd1 91.0(3) . .
C1 O2 Cd1 92.5(3) . .
C8 O3 Cd1 94.9(3) . 2_646
C8 O4 Cd1 89.9(3) . 2_646
C15 O5 Cd1 87.3(3) . 2_545
C15 O6 Cd1 95.6(3) . 2_545
C28 N1 C32 120.0 . .
C28 N1 Cd1 120.0(2) . .
C32 N1 Cd1 119.1(2) . .
C29 C28 N1 120.0 . .
C29 C28 H28A 120.0 . .
N1 C28 H28A 120.0 . .
C28 C29 C30 120.0 . .
C28 C29 H29A 120.0 . .
C30 C29 H29A 120.0 . .
C31 C30 C29 120.0 . .
C31 C30 H30A 120.0 . .
C29 C30 H30A 120.0 . .
C30 C31 C32 120.0 . .
C30 C31 H31A 120.0 . .
C32 C31 H31A 120.0 . .
C31 C32 N1 120.0 . .
C31 C32 H32A 120.0 . .
N1 C32 H32A 120.0 . .
N1 Cd1 O6 120.10(13) . 2
N1 Cd1 O3 91.33(14) . 2_656
O6 Cd1 O3 83.48(13) 2 2_656
N1 Cd1 O2 139.95(12) . .
O6 Cd1 O2 88.92(12) 2 .
O3 Cd1 O2 120.94(14) 2_656 .
N1 Cd1 O1 85.70(12) . .
O6 Cd1 O1 134.53(12) 2 .
O3 Cd1 O1 136.43(13) 2_656 .
O2 Cd1 O1 54.84(11) . .
N1 Cd1 O4 92.79(16) . 2_656
O6 Cd1 O4 127.65(16) 2 2_656
O3 Cd1 O4 54.07(12) 2_656 2_656
O2 Cd1 O4 88.96(13) . 2_656
O1 Cd1 O4 82.63(13) . 2_656
N1 Cd1 O5 86.53(13) . 2
O6 Cd1 O5 54.65(13) 2 2
O3 Cd1 O5 128.40(12) 2_656 2
O2 Cd1 O5 89.98(13) . 2
O1 Cd1 O5 94.85(13) . 2
O4 Cd1 O5 177.43(13) 2_656 2
N1 Cd1 C1 113.03(13) . .
O6 Cd1 C1 113.02(13) 2 .
O3 Cd1 C1 133.45(14) 2_656 .
O2 Cd1 C1 27.40(12) . .
O1 Cd1 C1 27.46(12) . .
O4 Cd1 C1 84.44(12) 2_656 .
O5 Cd1 C1 93.54(13) 2 .
N1 Cd1 C15 104.60(13) . 2
O6 Cd1 C15 27.20(14) 2 2
O3 Cd1 C15 106.61(14) 2_656 2
O2 Cd1 C15 89.17(12) . 2
O1 Cd1 C15 116.20(14) . 2
O4 Cd1 C15 154.83(17) 2_656 2
O5 Cd1 C15 27.45(14) 2 2
C1 Cd1 C15 104.62(13) . 2
N1 Cd1 C8 92.28(14) . 2_656
O6 Cd1 C8 106.14(14) 2 2_656
O3 Cd1 C8 26.93(13) 2_656 2_656
O2 Cd1 C8 106.26(14) . 2_656
O1 Cd1 C8 109.66(14) . 2_656
O4 Cd1 C8 27.14(13) 2_656 2_656
O5 Cd1 C8 155.32(14) 2 2_656
C1 Cd1 C8 109.48(14) . 2_656
C15 Cd1 C8 131.87(16) 2 2_656
C33 N2 C37 120.0 . .
C33 N2 H2A 120.0 . .
C37 N2 H2A 120.0 . .
N2 C33 C34 120.0 . .
N2 C33 H33A 120.0 . .
C34 C33 H33A 120.0 . .
C33 C34 C35 120.0 . .
C33 C34 H34A 120.0 . .
C35 C34 H34A 120.0 . .
C36 C35 C34 120.0 . .
C36 C35 H35A 120.0 . .
C34 C35 H35A 120.0 . .
C35 C36 C37 120.0 . .
C35 C36 H36A 120.0 . .
C37 C36 H36A 120.0 . .
C36 C37 N2 120.0 . .
C36 C37 H37A 120.0 . .
N2 C37 H37A 120.0 . .
C33' N2' C37' 120.0 . .
C33' N2' H2'A 120.0 . .
C37' N2' H2'A 120.0 . .
C34' C33' N2' 120.0 . .
C34' C33' H33B 120.0 . .
N2' C33' H33B 120.0 . .
C33' C34' C35' 120.0 . .
C33' C34' H34B 120.0 . .
C35' C34' H34B 120.0 . .
C36' C35' C34' 120.0 . .
C36' C35' H35B 120.0 . .
C34' C35' H35B 120.0 . .
C35' C36' C37' 120.0 . .
C35' C36' H36B 120.0 . .
C37' C36' H36B 120.0 . .
C36' C37' N2' 120.0 . .
C36' C37' H37B 120.0 . .
N2' C37' H37B 120.0 . .
O7 C38 N3 126.8(17) . .
C38 N3 C39 118.9(14) . .
C38 N3 C40 122.9(15) . .
C39 N3 C40 118.2(14) . .

loop_
_geom_bond_atom_site_label_1
_geom_bond_atom_site_label_2
_geom_bond_distance
_geom_bond_site_symmetry_2
C1 O2 1.253(5) .
C1 O1 1.254(6) .
C1 C2 1.501(6) .
C1 Cd1 2.720(4) .
C2 C3 1.383(6) .
C2 C7 1.404(6) .
C3 C4 1.379(5) .
C3 H3 0.9500 .
C4 C5 1.392(6) .
C4 H4 0.9500 .
C5 C6 1.399(6) .
C5 C22 1.481(5) .
C6 C7 1.388(6) .
C6 H6 0.9500 .
C7 H7 0.9500 .
C8 O3 1.253(6) .
C8 O4 1.257(6) .
C8 C9 1.503(6) .
C8 Cd1 2.756(5) 2_646
C9 C14 1.386(6) .
C9 C10 1.392(6) .
C10 C11 1.392(6) .
C10 H10 0.9500 .
C11 C12 1.401(6) .
C11 H11 0.9500 .
C12 C13 1.406(5) .
C12 C24 1.482(5) .
C13 C14 1.388(6) .
C13 H13 0.9500 .
C14 H14 0.9500 .
C15 O6 1.255(6) .
C15 O5 1.260(6) .
C15 C16 1.506(5) .
C15 Cd1 2.731(4) 2_545
C16 C21 1.389(7) .
C16 C17 1.395(7) .
C17 C18 1.390(6) .
C17 H17 0.9500 .
C18 C19 1.396(6) .
C18 H18 0.9500 .
C19 C20 1.398(6) .
C19 C26 1.492(5) .
C20 C21 1.398(5) .
C20 H20 0.9500 .
C21 H21 0.9500 .
C22 C23 1.393(5) .
C22 C27 1.402(5) .
C23 C24 1.394(5) .
C23 H23 0.9500 .
C24 C25 1.407(5) .
C25 C26 1.389(5) .
C25 H25 0.9500 .
C26 C27 1.395(5) .
C27 H27 0.9500 .
O1 Cd1 2.392(3) .
O2 Cd1 2.359(3) .
O3 Cd1 2.350(4) 2_646
O4 Cd1 2.455(4) 2_646
O5 Cd1 2.483(4) 2_545
O6 Cd1 2.307(3) 2_545
N1 C28 1.3900 .
N1 C32 1.3900 .
N1 Cd1 2.294(3) .
C28 C29 1.3900 .
C28 H28A 0.9500 .
C29 C30 1.3900 .
C29 H29A 0.9500 .
C30 C31 1.3900 .
C30 H30A 0.9500 .
C31 C32 1.3900 .
C31 H31A 0.9500 .
C32 H32A 0.9500 .
Cd1 O6 2.307(3) 2
Cd1 O3 2.350(4) 2_656
Cd1 O4 2.455(4) 2_656
Cd1 O5 2.483(4) 2
Cd1 C15 2.731(4) 2
Cd1 C8 2.756(5) 2_656
N2 C33 1.3900 .
N2 C37 1.3900 .
N2 H2A 0.8800 .
C33 C34 1.3900 .
C33 H33A 0.9500 .
C34 C35 1.3900 .
C34 H34A 0.9500 .
C35 C36 1.3900 .
C35 H35A 0.9500 .
C36 C37 1.3900 .
C36 H36A 0.9500 .
C37 H37A 0.9500 .
N2' C33' 1.3900 .
N2' C37' 1.3900 .
N2' H2'A 0.8800 .
C33' C34' 1.3900 .
C33' H33B 0.9500 .
C34' C35' 1.3900 .
C34' H34B 0.9500 .
C35' C36' 1.3900 .
C35' H35B 0.9500 .
C36' C37' 1.3900 .
C36' H36B 0.9500 .
C37' H37B 0.9500 .
C38 O7 1.225(10) .
C38 N3 1.345(9) .
C39 N3 1.394(9) .
C40 N3 1.395(9) .

loop_
_geom_torsion_atom_site_label_1
_geom_torsion_atom_site_label_2
_geom_torsion_atom_site_label_3
_geom_torsion_atom_site_label_4
_geom_torsion
_geom_torsion_site_symmetry_1
_geom_torsion_site_symmetry_4
O2 C1 C2 C3 -145.9(4) . .
O1 C1 C2 C3 33.6(6) . .
Cd1 C1 C2 C3 -64(6) . .
O2 C1 C2 C7 33.9(7) . .
O1 C1 C2 C7 -146.7(5) . .
Cd1 C1 C2 C7 116(5) . .
C7 C2 C3 C4 -1.0(7) . .
C1 C2 C3 C4 178.8(4) . .
C2 C3 C4 C5 2.6(7) . .
C3 C4 C5 C6 -1.5(6) . .
C3 C4 C5 C22 175.3(4) . .
C4 C5 C6 C7 -1.1(7) . .
C22 C5 C6 C7 -177.8(4) . .
C5 C6 C7 C2 2.6(8) . .
C3 C2 C7 C6 -1.6(7) . .
C1 C2 C7 C6 178.6(4) . .
O3 C8 C9 C14 -7.3(7) . .
O4 C8 C9 C14 171.9(5) . .
Cd1 C8 C9 C14 8(7) 2_646 .
O3 C8 C9 C10 172.4(5) . .
O4 C8 C9 C10 -8.4(8) . .
Cd1 C8 C9 C10 -172(7) 2_646 .
C14 C9 C10 C11 1.3(7) . .
C8 C9 C10 C11 -178.4(4) . .
C9 C10 C11 C12 -0.1(7) . .
C10 C11 C12 C13 -1.0(6) . .
C10 C11 C12 C24 176.1(4) . .
C11 C12 C13 C14 1.0(6) . .
C24 C12 C13 C14 -176.2(4) . .
C10 C9 C14 C13 -1.4(7) . .
C8 C9 C14 C13 178.3(4) . .
C12 C13 C14 C9 0.2(7) . .
O6 C15 C16 C21 166.5(4) . .
O5 C15 C16 C21 -13.2(6) . .
Cd1 C15 C16 C21 172(4) 2_545 .
O6 C15 C16 C17 -13.8(6) . .
O5 C15 C16 C17 166.5(4) . .
Cd1 C15 C16 C17 -8(4) 2_545 .
C21 C16 C17 C18 -2.3(7) . .
C15 C16 C17 C18 177.9(4) . .
C16 C17 C18 C19 0.0(8) . .
C17 C18 C19 C20 1.6(7) . .
C17 C18 C19 C26 -179.5(4) . .
C18 C19 C20 C21 -0.8(6) . .
C26 C19 C20 C21 -179.7(4) . .
C17 C16 C21 C20 3.1(6) . .
C15 C16 C21 C20 -177.1(4) . .
C19 C20 C21 C16 -1.6(6) . .
C4 C5 C22 C23 41.6(6) . .
C6 C5 C22 C23 -141.8(4) . .
C4 C5 C22 C27 -134.4(4) . .
C6 C5 C22 C27 42.2(6) . .
C27 C22 C23 C24 0.5(6) . .
C5 C22 C23 C24 -175.6(4) . .
C22 C23 C24 C25 0.4(6) . .
C22 C23 C24 C12 177.0(4) . .
C11 C12 C24 C23 -139.9(4) . .
C13 C12 C24 C23 37.1(6) . .
C11 C12 C24 C25 36.5(6) . .
C13 C12 C24 C25 -146.4(4) . .
C23 C24 C25 C26 -0.7(6) . .
C12 C24 C25 C26 -177.2(4) . .
C24 C25 C26 C27 0.0(6) . .
C24 C25 C26 C19 178.4(3) . .
C18 C19 C26 C25 -148.8(4) . .
C20 C19 C26 C25 30.2(6) . .
C18 C19 C26 C27 29.6(6) . .
C20 C19 C26 C27 -151.5(4) . .
C25 C26 C27 C22 0.9(6) . .
C19 C26 C27 C22 -177.5(3) . .
C23 C22 C27 C26 -1.2(6) . .
C5 C22 C27 C26 174.9(4) . .
O2 C1 O1 Cd1 3.3(5) . .
C2 C1 O1 Cd1 -176.2(4) . .
O1 C1 O2 Cd1 -3.3(5) . .
C2 C1 O2 Cd1 176.1(4) . .
O4 C8 O3 Cd1 -0.1(6) . 2_646
C9 C8 O3 Cd1 179.1(4) . 2_646
O3 C8 O4 Cd1 0.1(6) . 2_646
C9 C8 O4 Cd1 -179.1(4) . 2_646
O6 C15 O5 Cd1 0.8(4) . 2_545
C16 C15 O5 Cd1 -179.6(3) . 2_545
O5 C15 O6 Cd1 -0.9(5) . 2_545
C16 C15 O6 Cd1 179.5(3) . 2_545
C32 N1 C28 C29 0.0 . .
Cd1 N1 C28 C29 168.8(2) . .
N1 C28 C29 C30 0.0 . .
C28 C29 C30 C31 0.0 . .
C29 C30 C31 C32 0.0 . .
C30 C31 C32 N1 0.0 . .
C28 N1 C32 C31 0.0 . .
Cd1 N1 C32 C31 -168.9(2) . .
C28 N1 Cd1 O6 109.9(2) . 2
C32 N1 Cd1 O6 -81.2(3) . 2
C28 N1 Cd1 O3 26.6(2) . 2_656
C32 N1 Cd1 O3 -164.4(2) . 2_656
C28 N1 Cd1 O2 -119.1(3) . .
C32 N1 Cd1 O2 49.8(3) . .
C28 N1 Cd1 O1 -109.8(2) . .
C32 N1 Cd1 O1 59.1(2) . .
C28 N1 Cd1 O4 -27.4(2) . 2_656
C32 N1 Cd1 O4 141.5(2) . 2_656
C28 N1 Cd1 O5 155.0(2) . 2
C32 N1 Cd1 O5 -36.0(2) . 2
C28 N1 Cd1 C1 -112.6(3) . .
C32 N1 Cd1 C1 56.3(3) . .
C28 N1 Cd1 C15 134.2(2) . 2
C32 N1 Cd1 C15 -56.9(3) . 2
C28 N1 Cd1 C8 -0.3(3) . 2_656
C32 N1 Cd1 C8 168.6(2) . 2_656
C1 O2 Cd1 N1 13.2(4) . .
C1 O2 Cd1 O6 152.4(3) . 2
C1 O2 Cd1 O3 -125.9(3) . 2_656
C1 O2 Cd1 O1 1.8(3) . .
C1 O2 Cd1 O4 -79.9(3) . 2_656
C1 O2 Cd1 O5 97.8(3) . 2
C1 O2 Cd1 C15 125.2(3) . 2
C1 O2 Cd1 C8 -101.1(3) . 2_656
C1 O1 Cd1 N1 -174.5(3) . .
C1 O1 Cd1 O6 -45.3(4) . 2
C1 O1 Cd1 O3 98.1(3) . 2_656
C1 O1 Cd1 O2 -1.8(3) . .
C1 O1 Cd1 O4 92.1(3) . 2_656
C1 O1 Cd1 O5 -88.4(3) . 2
C1 O1 Cd1 C15 -70.3(3) . 2
C1 O1 Cd1 C8 94.6(3) . 2_656
O2 C1 Cd1 N1 -170.8(3) . .
O1 C1 Cd1 N1 6.0(3) . .
C2 C1 Cd1 N1 105(5) . .
O2 C1 Cd1 O6 -30.2(3) . 2
O1 C1 Cd1 O6 146.6(3) . 2
C2 C1 Cd1 O6 -114(5) . 2
O2 C1 Cd1 O3 73.2(3) . 2_656
O1 C1 Cd1 O3 -110.0(3) . 2_656
C2 C1 Cd1 O3 -11(5) . 2_656
O1 C1 Cd1 O2 176.8(5) . .
C2 C1 Cd1 O2 -84(5) . .
O2 C1 Cd1 O1 -176.8(5) . .
C2 C1 Cd1 O1 99(5) . .
O2 C1 Cd1 O4 98.5(3) . 2_656
O1 C1 Cd1 O4 -84.7(3) . 2_656
C2 C1 Cd1 O4 15(5) . 2_656
O2 C1 Cd1 O5 -83.1(3) . 2
O1 C1 Cd1 O5 93.7(3) . 2
C2 C1 Cd1 O5 -167(5) . 2
O2 C1 Cd1 C15 -57.6(3) . 2
O1 C1 Cd1 C15 119.2(3) . 2
C2 C1 Cd1 C15 -142(5) . 2
O2 C1 Cd1 C8 87.9(3) . 2_656
O1 C1 Cd1 C8 -95.3(3) . 2_656
C2 C1 Cd1 C8 4(5) . 2_656
C37 N2 C33 C34 0.0 . .
N2 C33 C34 C35 0.0 . .
C33 C34 C35 C36 0.0 . .
C34 C35 C36 C37 0.0 . .
C35 C36 C37 N2 0.0 . .
C33 N2 C37 C36 0.0 . .
C37' N2' C33' C34' 0.0 . .
N2' C33' C34' C35' 0.0 . .
C33' C34' C35' C36' 0.0 . .
C34' C35' C36' C37' 0.0 . .
C35' C36' C37' N2' 0.0 . .
C33' N2' C37' C36' 0.0 . .
O7 C38 N3 C39 0.00(3) . .
O7 C38 N3 C40 180.000(16) . .
